data_1510009
loop_
_publ_author_name
'Kempa, P.B.'
'Wiebcke, M.'
'Assmann, S.'
'Felsche, J.'
'Behrens, P.'

_publ_section_title
;
 The structures of anhydrous silver sodalite Ag3 (Al3 Si3 O12) at 298,
 623, and 723K from Rietveld refinements of X-ray powder diffraction data:
 mechanism of thermal expansion and of the phase transition at 678K
;
_journal_name_full 'Journal of Solid State Chemistry'
_journal_page_first 55
_journal_page_last 65
_journal_paper_doi 10.1006/jssc.1995.1101
_journal_volume 115
_journal_year 1995
_chemical_formula_sum 'Ag3 Al3 O12 Si3'
_chemical_name_systematic 'Ag3 (Al3 Si3 O12)'
_space_group_IT_number 218
_symmetry_space_group_name_Hall 'P -4n 2 3'
_symmetry_space_group_name_H-M 'P -4 3 n'
_cell_angle_alpha 90
_cell_angle_beta 90
_cell_angle_gamma 90
_cell_formula_units_Z 2
_cell_length_a 9.142
_cell_length_b 9.142
_cell_length_c 9.142
_cell_volume 764.053
_citation_journal_id_ASTM JSSCBI
_cod_data_source_file silver3-x_4.cif
_cod_data_source_block Ag3Al3O12Si3
_cod_original_cell_volume 764.0533
_cod_database_code 1510009

loop_
_symmetry_equiv_pos_as_xyz
x,y,z
y+1/2,-x+1/2,-z+1/2
-x,-y,z
-y+1/2,x+1/2,-z+1/2
x,-y,-z
-y+1/2,-x+1/2,z+1/2
-x,y,-z
y+1/2,x+1/2,z+1/2
z,x,y
x+1/2,-z+1/2,-y+1/2
-z,-x,y
-x+1/2,z+1/2,-y+1/2
z,-x,-y
-x+1/2,-z+1/2,y+1/2
-z,x,-y
x+1/2,z+1/2,y+1/2
y,z,x
y,-z,-x
-z+1/2,-y+1/2,x+1/2
-y,z,-x
z+1/2,y+1/2,x+1/2
-y,-z,x
-z+1/2,y+1/2,-x+1/2
z+1/2,-y+1/2,-x+1/2

loop_
_atom_site_label
_atom_site_type_symbol
_atom_site_fract_x
_atom_site_fract_y
_atom_site_fract_z
_atom_site_occupancy
_atom_site_U_iso_or_equiv
Ag1 Ag+1 0.2438 0.2438 0.2438 0.75 0.0
Al1 Al+3 0.25 0 0.5 1 0.0
O1 O-2 0.142 0.149 0.48 1 0.0
Si1 Si+4 0.25 0.5 0 1 0.0
